data_7123598
loop_
_publ_author_name
'Dhandabani, Ganesh Kumar'
'Mutra, Mohana Reddy'
'Wang, Jeh-Jeng'

_publ_section_title
;
 FeCl3 promoted ring size dictating diversity-oriented synthesis (DOS) of
 N-heterocycles using in situ generated cyclic imines and enamines
;
_journal_name_full 'Chemical Communications'
_journal_paper_doi 10.1039/C9CC03375K
_journal_year 2019
_chemical_formula_moiety 'C23 H16 F N O2'
_chemical_formula_sum 'C23 H16 F N O2'
_chemical_formula_weight 357.37
_space_group_crystal_system trigonal
_space_group_IT_number 161
_space_group_name_Hall 'R 3 -2"c'
_space_group_name_H-M_alt 'R 3 c :H'
_symmetry_space_group_name_Hall 'R 3 -2"c'
_symmetry_space_group_name_H-M 'R 3 c :H'
_atom_sites_solution_hydrogens mixed
_audit_creation_method SHELXL-2014/7
_audit_update_record
;
2019-03-10 deposited with the CCDC.    2019-06-03 downloaded from the CCDC.
;
_cell_angle_alpha 90
_cell_angle_beta 90
_cell_angle_gamma 120
_cell_formula_units_Z 18
_cell_length_a 29.6855(15)
_cell_length_b 29.6855(15)
_cell_length_c 11.124(2)
_cell_measurement_reflns_used 8811
_cell_measurement_temperature 150(2)
_cell_measurement_theta_max 26.371
_cell_measurement_theta_min 2.783
_cell_volume 8489.5(16)
_computing_cell_refinement 'SAINT V7.34A (Bruker AXS, 2006)'
_computing_data_collection 'APEX2 (Bruker AXS, 2010)'
_computing_data_reduction 'SAINT V7.34A (Bruker AXS, 2006)'
_computing_structure_refinement 'SHELXL-2014/7 (Sheldrick, 2014)'
_computing_structure_solution 'SHELXL-2014/7 (Sheldrick, 2014)'
_diffrn_ambient_temperature 150(2)
_diffrn_measured_fraction_theta_full 0.998
_diffrn_measured_fraction_theta_max 0.997
_diffrn_measurement_device_type 'Bruker APEX-II CCD'
_diffrn_measurement_method '\f and \w scans'
_diffrn_radiation_probe x-ray
_diffrn_radiation_type MoK\a
_diffrn_radiation_wavelength 0.71073
_diffrn_reflns_av_R_equivalents 0.1156
_diffrn_reflns_av_unetI/netI 0.0560
_diffrn_reflns_Laue_measured_fraction_full 0.998
_diffrn_reflns_Laue_measured_fraction_max 0.997
_diffrn_reflns_limit_h_max 37
_diffrn_reflns_limit_h_min -36
_diffrn_reflns_limit_k_max 37
_diffrn_reflns_limit_k_min -36
_diffrn_reflns_limit_l_max 13
_diffrn_reflns_limit_l_min -13
_diffrn_reflns_number 41148
_diffrn_reflns_point_group_measured_fraction_full 0.997
_diffrn_reflns_point_group_measured_fraction_max 0.996
_diffrn_reflns_theta_full 25.242
_diffrn_reflns_theta_max 26.387
_diffrn_reflns_theta_min 2.745
_exptl_absorpt_coefficient_mu 0.087
_exptl_absorpt_correction_T_max 0.9281
_exptl_absorpt_correction_T_min 0.8247
_exptl_absorpt_correction_type multi-scan
_exptl_absorpt_process_details 'SADABS V2012/1 (Bruker AXS Inc.)'
_exptl_crystal_density_diffrn 1.258
_exptl_crystal_description parallelepiped
_exptl_crystal_F_000 3348
_exptl_crystal_size_max 0.350
_exptl_crystal_size_mid 0.100
_exptl_crystal_size_min 0.070
_refine_diff_density_max 0.232
_refine_diff_density_min -0.239
_refine_diff_density_rms 0.038
_refine_ls_abs_structure_details
;
 Flack x determined using 1022 quotients [(I+)-(I-)]/[(I+)+(I-)]
 (Parsons, Flack and Wagner, Acta Cryst. B69 (2013) 249-259).
;
_refine_ls_abs_structure_Flack -0.1(5)
_refine_ls_extinction_coef 0.00066(16)
_refine_ls_extinction_expression Fc^*^=kFc[1+0.001xFc^2^\l^3^/sin(2\q)]^-1/4^
_refine_ls_extinction_method 'SHELXL-2014/7 (Sheldrick 2014'
_refine_ls_goodness_of_fit_ref 1.060
_refine_ls_hydrogen_treatment mixed
_refine_ls_matrix_type full
_refine_ls_number_parameters 249
_refine_ls_number_reflns 3846
_refine_ls_number_restraints 1
_refine_ls_restrained_S_all 1.060
_refine_ls_R_factor_all 0.0912
_refine_ls_R_factor_gt 0.0523
_refine_ls_shift/su_max 0.002
_refine_ls_shift/su_mean 0.000
_refine_ls_structure_factor_coef Fsqd
_refine_ls_weighting_details 'w=1/[\s^2^(Fo^2^)+(0.0584P)^2^] where P=(Fo^2^+2Fc^2^)/3'
_refine_ls_weighting_scheme calc
_refine_ls_wR_factor_gt 0.0995
_refine_ls_wR_factor_ref 0.1127
_reflns_Friedel_coverage 0.988
_reflns_Friedel_fraction_full 0.997
_reflns_Friedel_fraction_max 0.994
_reflns_number_gt 2711
_reflns_number_total 3846
_reflns_threshold_expression 'I > 2\s(I)'
_cod_data_source_file c9cc03375k2.cif
_cod_data_source_block th5094
_cod_original_cell_volume 8489.4(18)
_cod_database_code 7123598
_shelx_shelxl_version_number 2014/7
_shelx_space_group_comment
;
The symmetry employed for this shelxl refinement is uniquely defined
by the following loop, which should always be used as a source of
symmetry information in preference to the above space-group names.
They are only intended as comments.
;
_shelx_estimated_absorpt_t_min 0.970
_shelx_estimated_absorpt_t_max 0.994

loop_
_space_group_symop_operation_xyz
'x, y, z'
'-y, x-y, z'
'-x+y, -x, z'
'-y, -x, z+1/2'
'-x+y, y, z+1/2'
'x, x-y, z+1/2'
'x+2/3, y+1/3, z+1/3'
'-y+2/3, x-y+1/3, z+1/3'
'-x+y+2/3, -x+1/3, z+1/3'
'-y+2/3, -x+1/3, z+5/6'
'-x+y+2/3, y+1/3, z+5/6'
'x+2/3, x-y+1/3, z+5/6'
'x+1/3, y+2/3, z+2/3'
'-y+1/3, x-y+2/3, z+2/3'
'-x+y+1/3, -x+2/3, z+2/3'
'-y+1/3, -x+2/3, z+7/6'
'-x+y+1/3, y+2/3, z+7/6'
'x+1/3, x-y+2/3, z+7/6'

loop_
_atom_site_label
_atom_site_type_symbol
_atom_site_fract_x
_atom_site_fract_y
_atom_site_fract_z
_atom_site_U_iso_or_equiv
_atom_site_adp_type
_atom_site_occupancy
_atom_site_site_symmetry_order
_atom_site_calc_flag
_atom_site_refinement_flags_posn
_atom_site_refinement_flags_adp
F F 0.38129(11) -0.21264(11) 1.0085(2) 0.0775(9) Uani 1 1 d . .
O1 O 0.51609(12) 0.01380(11) 0.7728(2) 0.0499(8) Uani 1 1 d . .
O2 O 0.64258(11) 0.10059(13) 0.8132(2) 0.0613(9) Uani 1 1 d . .
N N 0.54831(12) 0.05803(13) 1.0412(2) 0.0368(8) Uani 1 1 d . .
H0A H 0.5385(15) 0.0484(14) 1.109(4) 0.038(10) Uiso 1 1 d . .
C1 C 0.51795(17) -0.01471(16) 0.8494(3) 0.0401(10) Uani 1 1 d . .
C2 C 0.47646(16) -0.06694(16) 0.8825(3) 0.0387(10) Uani 1 1 d . .
C3 C 0.42703(18) -0.09702(19) 0.8330(3) 0.0510(12) Uani 1 1 d . .
H3A H 0.4157 -0.0837 0.7696 0.061 Uiso 1 1 calc R U
C4 C 0.39516(19) -0.1459(2) 0.8767(4) 0.0579(12) Uani 1 1 d . .
H4A H 0.3615 -0.1673 0.8436 0.069 Uiso 1 1 calc R U
C5 C 0.41293(19) -0.16336(18) 0.9696(4) 0.0514(11) Uani 1 1 d . .
C6 C 0.46045(18) -0.13488(16) 1.0220(3) 0.0475(11) Uani 1 1 d . .
H6A H 0.4709 -0.1483 1.0870 0.057 Uiso 1 1 calc R U
C7 C 0.49293(17) -0.08553(15) 0.9770(3) 0.0431(10) Uani 1 1 d . .
C8 C 0.5472(2) -0.04686(17) 1.0155(4) 0.0698(15) Uani 1 1 d . .
H8A H 0.5699 -0.0625 1.0128 0.084 Uiso 1 1 calc R U
H8B H 0.5474 -0.0346 1.0984 0.084 Uiso 1 1 calc R U
C9 C 0.56601(17) -0.00176(16) 0.9253(3) 0.0435(10) Uani 1 1 d . .
H9A H 0.5929 -0.0021 0.8720 0.052 Uiso 1 1 calc R U
C10 C 0.58929(14) 0.05171(14) 0.9850(3) 0.0313(8) Uani 1 1 d . .
C11 C 0.54855(14) 0.10120(15) 0.9983(3) 0.0337(8) Uani 1 1 d . .
C12 C 0.51761(18) 0.1224(2) 1.0337(4) 0.0581(14) Uani 1 1 d . .
H12A H 0.4934 0.1078 1.0980 0.070 Uiso 1 1 calc R U
C13 C 0.5237(3) 0.1652(3) 0.9716(5) 0.0810(19) Uani 1 1 d . .
H13A H 0.5028 0.1797 0.9937 0.097 Uiso 1 1 calc R U
C14 C 0.5588(3) 0.1879(2) 0.8790(5) 0.0764(17) Uani 1 1 d . .
H14A H 0.5616 0.2175 0.8390 0.092 Uiso 1 1 calc R U
C15 C 0.58968(18) 0.16796(16) 0.8441(4) 0.0518(11) Uani 1 1 d . .
H15A H 0.6142 0.1834 0.7808 0.062 Uiso 1 1 calc R U
C16 C 0.58372(15) 0.12409(14) 0.9053(3) 0.0336(9) Uani 1 1 d . .
C17 C 0.60962(15) 0.09481(15) 0.8872(3) 0.0355(9) Uani 1 1 d . .
C18 C 0.63467(15) 0.06321(14) 1.0691(3) 0.0321(9) Uani 1 1 d . .
C19 C 0.64081(16) 0.08823(14) 1.1783(3) 0.0393(9) Uani 1 1 d . .
H19A H 0.6156 0.0969 1.2040 0.047 Uiso 1 1 calc R U
C20 C 0.68392(17) 0.10066(17) 1.2507(3) 0.0487(11) Uani 1 1 d . .
H20A H 0.6879 0.1180 1.3251 0.058 Uiso 1 1 calc R U
C21 C 0.72044(17) 0.08803(17) 1.2156(4) 0.0528(11) Uani 1 1 d . .
H21A H 0.7497 0.0967 1.2653 0.063 Uiso 1 1 calc R U
C22 C 0.71465(18) 0.06247(18) 1.1072(3) 0.0515(11) Uani 1 1 d . .
H22A H 0.7396 0.0531 1.0832 0.062 Uiso 1 1 calc R U
C23 C 0.67191(15) 0.05064(15) 1.0336(3) 0.0418(10) Uani 1 1 d . .
H23A H 0.6683 0.0338 0.9586 0.050 Uiso 1 1 calc R U

loop_
_atom_site_aniso_label
_atom_site_aniso_U_11
_atom_site_aniso_U_22
_atom_site_aniso_U_33
_atom_site_aniso_U_23
_atom_site_aniso_U_13
_atom_site_aniso_U_12
F 0.0641(18) 0.0657(19) 0.0824(18) 0.0087(15) 0.0254(15) 0.0172(15)
O1 0.080(2) 0.0590(19) 0.0288(12) 0.0058(12) -0.0097(13) 0.0479(18)
O2 0.0567(19) 0.102(3) 0.0471(15) 0.0346(16) 0.0339(15) 0.0558(19)
N 0.0334(18) 0.056(2) 0.0210(14) 0.0111(14) 0.0108(13) 0.0223(17)
C1 0.063(3) 0.051(3) 0.0249(16) -0.0035(18) -0.0087(17) 0.043(2)
C2 0.054(3) 0.047(2) 0.0256(17) -0.0058(16) -0.0065(17) 0.033(2)
C3 0.058(3) 0.075(3) 0.039(2) -0.010(2) -0.013(2) 0.047(3)
C4 0.042(3) 0.062(3) 0.071(3) -0.009(3) 0.003(2) 0.027(3)
C5 0.054(3) 0.052(3) 0.048(2) 0.002(2) 0.019(2) 0.027(3)
C6 0.066(3) 0.041(3) 0.036(2) -0.0023(18) -0.005(2) 0.027(2)
C7 0.063(3) 0.035(2) 0.0382(19) -0.0043(17) -0.0126(19) 0.029(2)
C8 0.090(4) 0.038(3) 0.070(3) 0.007(2) -0.047(3) 0.024(3)
C9 0.056(3) 0.041(2) 0.0408(19) -0.0006(17) -0.0150(18) 0.031(2)
C10 0.036(2) 0.035(2) 0.0273(15) 0.0094(14) 0.0082(15) 0.0212(18)
C11 0.035(2) 0.048(2) 0.0268(16) -0.0074(16) -0.0060(15) 0.027(2)
C12 0.051(3) 0.104(4) 0.040(2) -0.031(2) -0.0124(19) 0.055(3)
C13 0.121(5) 0.114(5) 0.069(3) -0.042(3) -0.038(3) 0.104(5)
C14 0.125(5) 0.070(4) 0.073(3) -0.019(3) -0.033(3) 0.078(4)
C15 0.064(3) 0.041(3) 0.051(2) 0.0017(19) -0.015(2) 0.027(2)
C16 0.039(2) 0.036(2) 0.0327(18) 0.0015(15) -0.0025(16) 0.024(2)
C17 0.036(2) 0.043(2) 0.0319(17) 0.0153(16) 0.0094(16) 0.0232(19)
C18 0.033(2) 0.032(2) 0.0306(17) 0.0099(15) 0.0060(14) 0.0152(18)
C19 0.039(2) 0.041(2) 0.0377(19) 0.0043(17) 0.0030(16) 0.019(2)
C20 0.045(3) 0.062(3) 0.040(2) -0.0027(19) -0.0044(19) 0.027(2)
C21 0.044(3) 0.063(3) 0.052(2) 0.001(2) -0.011(2) 0.026(2)
C22 0.047(3) 0.067(3) 0.056(2) 0.000(2) -0.004(2) 0.040(2)
C23 0.045(3) 0.044(3) 0.0418(19) 0.0014(18) 0.0020(18) 0.026(2)

loop_
_atom_type_symbol
_atom_type_description
_atom_type_scat_dispersion_real
_atom_type_scat_dispersion_imag
_atom_type_scat_source
C C 0.0033 0.0016 'International Tables Vol C Tables 4.2.6.8 and 6.1.1.4'
H H 0.0000 0.0000 'International Tables Vol C Tables 4.2.6.8 and 6.1.1.4'
N N 0.0061 0.0033 'International Tables Vol C Tables 4.2.6.8 and 6.1.1.4'
O O 0.0106 0.0060 'International Tables Vol C Tables 4.2.6.8 and 6.1.1.4'
F F 0.0171 0.0103 'International Tables Vol C Tables 4.2.6.8 and 6.1.1.4'

loop_
_geom_angle_atom_site_label_1
_geom_angle_atom_site_label_2
_geom_angle_atom_site_label_3
_geom_angle
C11 N C10 110.9(3)
C11 N H0A 119(3)
C10 N H0A 122(3)
O1 C1 C2 127.1(4)
O1 C1 C9 124.7(4)
C2 C1 C9 108.1(3)
C7 C2 C3 120.8(4)
C7 C2 C1 109.6(3)
C3 C2 C1 129.6(3)
C4 C3 C2 119.2(4)
C4 C3 H3A 120.4
C2 C3 H3A 120.4
C3 C4 C5 118.4(4)
C3 C4 H4A 120.8
C5 C4 H4A 120.8
C6 C5 F 118.5(4)
C6 C5 C4 124.2(4)
F C5 C4 117.2(5)
C5 C6 C7 117.4(4)
C5 C6 H6A 121.3
C7 C6 H6A 121.3
C6 C7 C2 119.9(4)
C6 C7 C8 128.3(4)
C2 C7 C8 111.8(4)
C7 C8 C9 105.2(3)
C7 C8 H8A 110.7
C9 C8 H8A 110.7
C7 C8 H8B 110.7
C9 C8 H8B 110.7
H8A C8 H8B 108.8
C10 C9 C1 112.4(3)
C10 C9 C8 113.5(3)
C1 C9 C8 104.8(3)
C10 C9 H9A 108.7
C1 C9 H9A 108.7
C8 C9 H9A 108.7
N C10 C9 110.2(3)
N C10 C18 114.0(3)
C9 C10 C18 112.8(3)
N C10 C17 101.5(3)
C9 C10 C17 109.8(3)
C18 C10 C17 107.9(3)
N C11 C16 111.8(3)
N C11 C12 128.7(4)
C16 C11 C12 119.5(4)
C13 C12 C11 117.2(4)
C13 C12 H12A 121.4
C11 C12 H12A 121.4
C12 C13 C14 123.2(4)
C12 C13 H13A 118.4
C14 C13 H13A 118.4
C15 C14 C13 120.3(5)
C15 C14 H14A 119.9
C13 C14 H14A 119.9
C14 C15 C16 117.6(4)
C14 C15 H15A 121.2
C16 C15 H15A 121.2
C11 C16 C15 122.3(4)
C11 C16 C17 108.0(3)
C15 C16 C17 129.7(4)
O2 C17 C16 130.0(3)
O2 C17 C10 122.8(3)
C16 C17 C10 107.2(3)
C19 C18 C23 118.9(4)
C19 C18 C10 121.3(3)
C23 C18 C10 119.7(3)
C18 C19 C20 120.3(4)
C18 C19 H19A 119.9
C20 C19 H19A 119.9
C21 C20 C19 120.6(4)
C21 C20 H20A 119.7
C19 C20 H20A 119.7
C20 C21 C22 119.9(4)
C20 C21 H21A 120.0
C22 C21 H21A 120.0
C21 C22 C23 119.6(4)
C21 C22 H22A 120.2
C23 C22 H22A 120.2
C18 C23 C22 120.7(4)
C18 C23 H23A 119.7
C22 C23 H23A 119.7

loop_
_geom_bond_atom_site_label_1
_geom_bond_atom_site_label_2
_geom_bond_distance
F C5 1.355(5)
O1 C1 1.222(4)
O2 C17 1.223(4)
N C11 1.364(5)
N C10 1.461(5)
N H0A 0.81(4)
C1 C2 1.465(6)
C1 C9 1.532(5)
C2 C7 1.385(5)
C2 C3 1.394(6)
C3 C4 1.365(6)
C3 H3A 0.9500
C4 C5 1.374(6)
C4 H4A 0.9500
C5 C6 1.361(6)
C6 C7 1.384(5)
C6 H6A 0.9500
C7 C8 1.500(6)
C8 C9 1.538(6)
C8 H8A 0.9900
C8 H8B 0.9900
C9 C10 1.530(5)
C9 H9A 1.0000
C10 C18 1.532(5)
C10 C17 1.553(5)
C11 C16 1.382(5)
C11 C12 1.405(5)
C12 C13 1.375(7)
C12 H12A 0.9500
C13 C14 1.378(8)
C13 H13A 0.9500
C14 C15 1.372(7)
C14 H14A 0.9500
C15 C16 1.400(5)
C15 H15A 0.9500
C16 C17 1.434(5)
C18 C19 1.388(5)
C18 C23 1.389(5)
C19 C20 1.397(5)
C19 H19A 0.9500
C20 C21 1.369(6)
C20 H20A 0.9500
C21 C22 1.389(6)
C21 H21A 0.9500
C22 C23 1.399(6)
C22 H22A 0.9500
C23 H23A 0.9500
